data_4125004
loop_
_publ_author_name
'Protchenko, Andrey V.'
'Bates, Joshua I.'
'Saleh, Liban M. A.'
'Blake, Matthew P.'
'Schwarz, Andrew D.'
'Kolychev, Eugene L.'
'Thompson, Amber L.'
'Jones, Cameron'
'Mountford, Philip'
'Aldridge, Simon'

_publ_section_title
;
 Enabling and Probing Oxidative Addition and Reductive Elimination at a
 Group 14 Metal Center: Cleavage and Functionalization of E-H Bonds by a
 Bis(boryl)stannylene.
;
_journal_issue 13
_journal_name_full 'Journal of the American Chemical Society'
_journal_page_first 4555
_journal_page_last 4564
_journal_paper_doi 10.1021/jacs.6b00710
_journal_volume 138
_journal_year 2016
_chemical_formula_moiety 'C52 H74 B2 N4 Sn1'
_chemical_formula_sum 'C52 H74 B2 N4 Sn'
_chemical_formula_weight 895.50
_chemical_melting_point ?
_space_group_IT_number 14
_symmetry_cell_setting monoclinic
_symmetry_space_group_name_Hall '-P 2ybc'
_symmetry_space_group_name_H-M 'P 1 21/c 1'
_atom_sites_solution_hydrogens difmap
_atom_sites_solution_primary direct
_atom_sites_solution_secondary difmap
_cell_angle_alpha 90
_cell_angle_beta 95.4397(14)
_cell_angle_gamma 90
_cell_formula_units_Z 4
_cell_length_a 12.6324(2)
_cell_length_b 20.8368(3)
_cell_length_c 19.7169(3)
_cell_measurement_reflns_used 14119
_cell_measurement_temperature 150
_cell_measurement_theta_max 76
_cell_measurement_theta_min 3
_cell_volume 5166.49(14)
_computing_cell_refinement 'CrysAlis, (Oxford Diffraction, 2002)'
_computing_data_collection 'SuperNova, (Oxford Diffraction, 2010)'
_computing_data_reduction 'CrysAlis, (Oxford Diffraction, 2002)'
_computing_molecular_graphics 'CAMERON (Watkin et al., 1996)'
_computing_publication_material 'CRYSTALS (Betteridge et al., 2003)'
_computing_structure_refinement 'CRYSTALS (Betteridge et al., 2003)'
_computing_structure_solution 'SIR92 (Altomare et al., 1994)'
_diffrn_ambient_temperature 150
_diffrn_measured_fraction_theta_full 0.996
_diffrn_measured_fraction_theta_max 0.987
_diffrn_measurement_device Area
_diffrn_measurement_device_type 'Oxford Diffraction SuperNova'
_diffrn_measurement_method \w
_diffrn_radiation_monochromator graphite
_diffrn_radiation_type 'Cu K\a'
_diffrn_radiation_wavelength 1.54180
_diffrn_reflns_av_R_equivalents 0.034
_diffrn_reflns_limit_h_max 15
_diffrn_reflns_limit_h_min -15
_diffrn_reflns_limit_k_max 26
_diffrn_reflns_limit_k_min -24
_diffrn_reflns_limit_l_max 24
_diffrn_reflns_limit_l_min -23
_diffrn_reflns_number 30952
_diffrn_reflns_theta_full 74.298
_diffrn_reflns_theta_max 76.596
_diffrn_reflns_theta_min 3.093
_diffrn_standards_number 0
_exptl_absorpt_coefficient_mu 4.188
_exptl_absorpt_correction_T_max 0.43
_exptl_absorpt_correction_T_min 0.43
_exptl_absorpt_correction_type multi-scan
_exptl_absorpt_process_details 'CrysAlis, (Oxford Diffraction, 2002)'
_exptl_crystal_colour colourless
_exptl_crystal_density_diffrn 1.151
_exptl_crystal_density_meas ?
_exptl_crystal_density_method 'not measured'
_exptl_crystal_description block
_exptl_crystal_F_000 1896
_exptl_crystal_size_max 0.20
_exptl_crystal_size_mid 0.20
_exptl_crystal_size_min 0.20
_refine_diff_density_max 1.46
_refine_diff_density_min -1.19
_refine_ls_extinction_method None
_refine_ls_goodness_of_fit_ref 1.1417
_refine_ls_hydrogen_treatment mixed
_refine_ls_matrix_type full
_refine_ls_number_parameters 556
_refine_ls_number_reflns 9429
_refine_ls_number_restraints 36
_refine_ls_R_factor_all 0.0424
_refine_ls_R_factor_gt 0.0390
_refine_ls_shift/su_max 0.0026697
_refine_ls_shift/su_mean 0.0000428
_refine_ls_structure_factor_coef F
_refine_ls_weighting_details
;
 Method, part 1, Chebychev polynomial, (Watkin, 1994, Prince, 1982) 
 [weight] = 1.0/[A~0~*T~0~(x)+A~1~*T~1~(x) ... +A~n-1~]*T~n-1~(x)] 
 where A~i~ are the Chebychev coefficients listed below and x= Fcalc/Fmax 
 Method = Robust Weighting (Prince, 1982) 
 W = [weight] * [1-(deltaF/6*sigmaF)^2^]^2^ 
 A~i~ are: 
 17.5 2.17 13.8 5.90 
;
_refine_ls_weighting_scheme calc
_refine_ls_wR_factor_all 0.0395
_refine_ls_wR_factor_gt 0.0389
_refine_ls_wR_factor_ref 0.0386
_reflns_limit_h_max 15
_reflns_limit_h_min -15
_reflns_limit_k_max 26
_reflns_limit_k_min 0
_reflns_limit_l_max 24
_reflns_limit_l_min 0
_reflns_number_gt 9810
_reflns_number_total 10726
_reflns_threshold_expression I>2.0\s(I)
_oxford_diffrn_Wilson_B_factor 1.79
_oxford_diffrn_Wilson_scale 0.11
_oxford_refine_ls_r_factor_ref 0.0373
_oxford_refine_ls_scale 3.039(3)
_oxford_reflns_number_all 10686
_oxford_reflns_threshold_expression_ref I>3.0\s(I)
_oxford_structure_analysis_title ADS307
_cod_data_source_file ja6b00710_si_002.cif
_cod_data_source_block 3
_cod_depositor_comments
;
The following automatic conversions were performed:

'_chemical_melting_point' value 'not measured' was changed to '?' -
the value is undefined or not given.

'_exptl_crystal_density_meas' value 'not measured' was changed to '?'
- the value is perceived as not measured.

Automatic conversion script
Id: cif_fix_values 4268 2015-11-12 08:31:59Z antanas 

 Adding full bibliography for 4125002--4125015.cif.
;
_cod_original_cell_volume 5166.51(14)
_cod_original_sg_symbol_H-M 'P 1 21/c 1 '
_cod_original_formula_sum 'C52 H74 B2 N4 Sn1'
_cod_database_code 4125004

loop_
_symmetry_equiv_pos_as_xyz
x,y,z
-x,-y,-z
-x,y+1/2,-z+1/2
x,-y+1/2,z+1/2

loop_
_atom_site_label
_atom_site_type_symbol
_atom_site_fract_x
_atom_site_fract_y
_atom_site_fract_z
_atom_site_U_iso_or_equiv
_atom_site_occupancy
_atom_site_adp_type
_atom_site_refinement_flags_posn
_atom_site_refinement_flags_adp
_atom_site_disorder_assembly
_atom_site_disorder_group
Sn1 Sn 0.758743(9) 0.458189(5) 0.297904(5) 0.0226 1.0000 Uani D . . .
B1 B 0.77362(15) 0.55900(8) 0.26025(9) 0.0203 1.0000 Uani . . . .
B2 B 0.72360(14) 0.36202(8) 0.24944(9) 0.0192 1.0000 Uani . . . .
N1 N 0.85851(11) 0.59096(6) 0.23053(7) 0.0201 1.0000 Uani . . . .
N2 N 0.70475(11) 0.61041(6) 0.27697(7) 0.0207 1.0000 Uani . . . .
N3 N 0.79805(11) 0.30989(6) 0.25688(7) 0.0218 1.0000 Uani . . . .
N4 N 0.62712(10) 0.33225(6) 0.22039(7) 0.0203 1.0000 Uani . . . .
C1 C 0.83885(14) 0.65740(8) 0.23068(9) 0.0243 1.0000 Uani . . . .
C2 C 0.74829(14) 0.66883(8) 0.25850(9) 0.0251 1.0000 Uani . . . .
C3 C 0.94846(13) 0.56799(7) 0.19854(8) 0.0213 1.0000 Uani . . . .
C4 C 0.94281(14) 0.56811(8) 0.12714(8) 0.0239 1.0000 Uani . U . .
C5 C 1.03358(16) 0.55161(9) 0.09633(10) 0.0303 1.0000 Uani . . . .
C6 C 1.12638(16) 0.53454(10) 0.13471(11) 0.0349 1.0000 Uani . . . .
C7 C 1.12985(15) 0.53302(9) 0.20493(10) 0.0321 1.0000 Uani . . . .
C8 C 1.04153(14) 0.55026(8) 0.23878(9) 0.0247 1.0000 Uani . . . .
C9 C 0.84058(15) 0.58547(8) 0.08399(9) 0.0287 1.0000 Uani D U . .
C10 C 0.8091(4) 0.5321(2) 0.0318(2) 0.0368 0.6000 Uani D U 1 1
C101 C 0.7827(5) 0.5261(2) 0.0560(4) 0.0364 0.4000 Uani D U 1 2
C11 C 0.8445(4) 0.64953(16) 0.0479(2) 0.0409 0.6000 Uani D U 1 1
C111 C 0.8658(5) 0.6305(3) 0.0251(3) 0.0397 0.4000 Uani D U 1 2
C12 C 1.04873(15) 0.55288(9) 0.31586(9) 0.0286 1.0000 Uani . . . .
C13 C 1.1152(2) 0.49917(12) 0.35053(12) 0.0518 1.0000 Uani . . . .
C14 C 1.09308(19) 0.61809(10) 0.34067(11) 0.0413 1.0000 Uani . . . .
C15 C 0.61044(13) 0.60863(8) 0.31208(8) 0.0231 1.0000 Uani . . . .
C16 C 0.62037(15) 0.61368(9) 0.38361(9) 0.0296 1.0000 Uani . . . .
C17 C 0.52808(17) 0.60943(11) 0.41653(10) 0.0369 1.0000 Uani . . . .
C18 C 0.42962(16) 0.60109(10) 0.38062(10) 0.0354 1.0000 Uani . . . .
C19 C 0.42116(15) 0.59824(9) 0.31008(10) 0.0298 1.0000 Uani . . . .
C20 C 0.51058(13) 0.60259(8) 0.27432(8) 0.0232 1.0000 Uani . . . .
C21 C 0.72735(16) 0.62628(12) 0.42343(10) 0.0399 1.0000 Uani . . . .
C22 C 0.7544(2) 0.57594(15) 0.47911(13) 0.0574 1.0000 Uani . . . .
C23 C 0.7312(2) 0.69379(13) 0.45320(13) 0.0539 1.0000 Uani . . . .
C24 C 0.50207(14) 0.60079(8) 0.19687(9) 0.0256 1.0000 Uani . . . .
C25 C 0.39984(16) 0.63119(10) 0.16428(10) 0.0342 1.0000 Uani . . . .
C26 C 0.5127(2) 0.53229(10) 0.17046(11) 0.0423 1.0000 Uani . . . .
C27 C 0.74730(14) 0.25324(8) 0.23385(9) 0.0251 1.0000 Uani . . . .
C28 C 0.64603(13) 0.26659(8) 0.21177(9) 0.0241 1.0000 Uani . . . .
C29 C 0.90677(13) 0.30977(8) 0.28614(9) 0.0242 1.0000 Uani . . . .
C30 C 0.98730(14) 0.31607(8) 0.24233(10) 0.0276 1.0000 Uani . . . .
C31 C 1.09250(15) 0.31950(9) 0.27258(12) 0.0362 1.0000 Uani . . . .
C32 C 1.11440(16) 0.31587(10) 0.34235(13) 0.0424 1.0000 Uani . . . .
C33 C 1.03376(17) 0.30729(10) 0.38394(12) 0.0400 1.0000 Uani . . . .
C34 C 0.92765(15) 0.30345(9) 0.35661(10) 0.0312 1.0000 Uani . . . .
C35 C 0.96255(15) 0.31909(9) 0.16581(10) 0.0322 1.0000 Uani . . . .
C36 C 0.9464(2) 0.38861(11) 0.14150(13) 0.0514 1.0000 Uani . . . .
C37 C 1.04645(19) 0.28583(11) 0.12656(12) 0.0429 1.0000 Uani . . . .
C38 C 0.83996(18) 0.29004(11) 0.40252(10) 0.0404 1.0000 Uani . . . .
C39 C 0.8497(3) 0.33030(15) 0.46763(13) 0.0672 1.0000 Uani . . . .
C40 C 0.8381(2) 0.21867(13) 0.41948(13) 0.0519 1.0000 Uani . . . .
C41 C 0.52307(13) 0.35679(8) 0.19903(9) 0.0217 1.0000 Uani . . . .
C42 C 0.45259(14) 0.36998(8) 0.24786(9) 0.0271 1.0000 Uani . . . .
C43 C 0.34920(15) 0.38938(10) 0.22432(11) 0.0362 1.0000 Uani . . . .
C44 C 0.31818(15) 0.39451(10) 0.15578(13) 0.0418 1.0000 Uani . . . .
C45 C 0.38921(16) 0.38120(10) 0.10848(11) 0.0372 1.0000 Uani . . . .
C46 C 0.49363(14) 0.36261(8) 0.12902(9) 0.0274 1.0000 Uani . . . .
C47 C 0.48298(16) 0.36051(10) 0.32334(10) 0.0348 1.0000 Uani . . . .
C48 C 0.4389(3) 0.41305(15) 0.36645(13) 0.0604 1.0000 Uani . . . .
C49 C 0.4472(2) 0.29399(13) 0.34533(14) 0.0534 1.0000 Uani . . . .
C50 C 0.57052(16) 0.34992(10) 0.07593(9) 0.0333 1.0000 Uani . . . .
C51 C 0.5355(2) 0.29415(12) 0.02958(14) 0.0560 1.0000 Uani . . . .
C52 C 0.5855(3) 0.41038(13) 0.03380(14) 0.0609 1.0000 Uani . . . .
H1 H 0.6784(15) 0.4621(10) 0.3637(9) 0.0290 1.0000 Uiso D . . .
H2 H 0.8663(13) 0.4490(10) 0.3574(9) 0.0290 1.0000 Uiso D . . .
H11 H 0.8850 0.6878 0.2140 0.0287 1.0000 Uiso R . . .
H21 H 0.7164 0.7095 0.2656 0.0299 1.0000 Uiso R . . .
H51 H 1.0300 0.5528 0.0476 0.0359 1.0000 Uiso R . . .
H61 H 1.1875 0.5238 0.1123 0.0397 1.0000 Uiso R . . .
H71 H 1.1926 0.5202 0.2315 0.0386 1.0000 Uiso R . . .
H91 H 0.7944 0.6058 0.1127 0.0329 0.5000 Uiso R . . .
H92 H 0.7856 0.5869 0.1137 0.0329 0.5000 Uiso R . . .
H121 H 0.9756 0.5512 0.3285 0.0348 1.0000 Uiso R . . .
H131 H 1.0883 0.4576 0.3334 0.0782 1.0000 Uiso R . . .
H132 H 1.1901 0.5041 0.3418 0.0778 1.0000 Uiso R . . .
H133 H 1.1113 0.5008 0.3991 0.0778 1.0000 Uiso R . . .
H141 H 1.0926 0.6209 0.3896 0.0629 1.0000 Uiso R . . .
H142 H 1.1661 0.6216 0.3287 0.0632 1.0000 Uiso R . . .
H143 H 1.0493 0.6522 0.3193 0.0629 1.0000 Uiso R . . .
H171 H 0.5333 0.6118 0.4645 0.0442 1.0000 Uiso R . . .
H181 H 0.3681 0.5976 0.4040 0.0413 1.0000 Uiso R . . .
H191 H 0.3528 0.5940 0.2852 0.0353 1.0000 Uiso R . . .
H211 H 0.7821 0.6232 0.3907 0.0468 1.0000 Uiso R . . .
H221 H 0.8256 0.5829 0.5011 0.0870 1.0000 Uiso R . . .
H222 H 0.7036 0.5801 0.5129 0.0868 1.0000 Uiso R . . .
H223 H 0.7484 0.5333 0.4602 0.0871 1.0000 Uiso R . . .
H231 H 0.8021 0.7013 0.4749 0.0798 1.0000 Uiso R . . .
H232 H 0.7134 0.7238 0.4156 0.0801 1.0000 Uiso R . . .
H233 H 0.6790 0.6961 0.4863 0.0800 1.0000 Uiso R . . .
H241 H 0.5617 0.6249 0.1817 0.0307 1.0000 Uiso R . . .
H251 H 0.4037 0.6342 0.1154 0.0515 1.0000 Uiso R . . .
H252 H 0.3898 0.6742 0.1827 0.0521 1.0000 Uiso R . . .
H253 H 0.3391 0.6051 0.1730 0.0518 1.0000 Uiso R . . .
H261 H 0.5072 0.5314 0.1211 0.0640 1.0000 Uiso R . . .
H262 H 0.5802 0.5133 0.1896 0.0642 1.0000 Uiso R . . .
H263 H 0.4544 0.5074 0.1857 0.0635 1.0000 Uiso R . . .
H271 H 0.7815 0.2126 0.2338 0.0288 1.0000 Uiso R . . .
H281 H 0.5933 0.2368 0.1932 0.0292 1.0000 Uiso R . . .
H311 H 1.1494 0.3242 0.2450 0.0439 1.0000 Uiso R . . .
H321 H 1.1868 0.3182 0.3620 0.0492 1.0000 Uiso R . . .
H331 H 1.0503 0.3036 0.4318 0.0478 1.0000 Uiso R . . .
H351 H 0.8940 0.2964 0.1541 0.0385 1.0000 Uiso R . . .
H361 H 0.9331 0.3900 0.0926 0.0788 1.0000 Uiso R . . .
H362 H 1.0109 0.4118 0.1549 0.0789 1.0000 Uiso R . . .
H363 H 0.8880 0.4063 0.1635 0.0788 1.0000 Uiso R . . .
H371 H 1.0233 0.2856 0.0782 0.0659 1.0000 Uiso R . . .
H372 H 1.1132 0.3096 0.1333 0.0660 1.0000 Uiso R . . .
H373 H 1.0591 0.2413 0.1425 0.0660 1.0000 Uiso R . . .
H381 H 0.7721 0.3005 0.3762 0.0478 1.0000 Uiso R . . .
H391 H 0.7897 0.3212 0.4937 0.1039 1.0000 Uiso R . . .
H392 H 0.9164 0.3176 0.4939 0.1039 1.0000 Uiso R . . .
H393 H 0.8524 0.3756 0.4560 0.1043 1.0000 Uiso R . . .
H401 H 0.7817 0.2102 0.4472 0.0789 1.0000 Uiso R . . .
H402 H 0.9066 0.2074 0.4423 0.0788 1.0000 Uiso R . . .
H403 H 0.8271 0.1948 0.3767 0.0787 1.0000 Uiso R . . .
H431 H 0.3007 0.3992 0.2560 0.0430 1.0000 Uiso R . . .
H441 H 0.2466 0.4066 0.1410 0.0498 1.0000 Uiso R . . .
H451 H 0.3668 0.3851 0.0614 0.0437 1.0000 Uiso R . . .
H471 H 0.5626 0.3611 0.3304 0.0402 1.0000 Uiso R . . .
H481 H 0.4645 0.4068 0.4137 0.0931 1.0000 Uiso R . . .
H482 H 0.4616 0.4549 0.3496 0.0931 1.0000 Uiso R . . .
H483 H 0.3617 0.4105 0.3623 0.0929 1.0000 Uiso R . . .
H491 H 0.4673 0.2885 0.3936 0.0820 1.0000 Uiso R . . .
H492 H 0.4794 0.2606 0.3199 0.0824 1.0000 Uiso R . . .
H493 H 0.3700 0.2918 0.3377 0.0815 1.0000 Uiso R . . .
H501 H 0.6397 0.3386 0.1000 0.0405 1.0000 Uiso R . . .
H511 H 0.5303 0.2558 0.0575 0.0875 1.0000 Uiso R . . .
H512 H 0.4662 0.3038 0.0059 0.0871 1.0000 Uiso R . . .
H513 H 0.5870 0.2868 -0.0034 0.0867 1.0000 Uiso R . . .
H521 H 0.6426 0.4035 0.0053 0.0927 1.0000 Uiso R . . .
H522 H 0.6037 0.4457 0.0639 0.0929 1.0000 Uiso R . . .
H523 H 0.5193 0.4196 0.0060 0.0935 1.0000 Uiso R . . .
H101 H 0.7453 0.5439 0.0053 0.0454 0.6000 Uiso R . 1 1
H102 H 0.8642 0.5264 0.0027 0.0454 0.6000 Uiso R . 1 1
H103 H 0.7982 0.4932 0.0552 0.0454 0.6000 Uiso R . 1 1
H1011 H 0.7193 0.5379 0.0291 0.0441 0.4000 Uiso R . 1 2
H1012 H 0.8277 0.5030 0.0286 0.0441 0.4000 Uiso R . 1 2
H1013 H 0.7655 0.4998 0.0927 0.0441 0.4000 Uiso R . 1 2
H111 H 0.7785 0.6573 0.0219 0.0501 0.6000 Uiso R . 1 1
H112 H 0.8577 0.6826 0.0809 0.0501 0.6000 Uiso R . 1 1
H113 H 0.9000 0.6490 0.0186 0.0501 0.6000 Uiso R . 1 1
H1111 H 0.8022 0.6414 -0.0020 0.0463 0.4000 Uiso R . 1 2
H1112 H 0.8984 0.6684 0.0441 0.0463 0.4000 Uiso R . 1 2
H1113 H 0.9132 0.6095 -0.0023 0.0463 0.4000 Uiso R . 1 2

loop_
_atom_site_aniso_label
_atom_site_aniso_U_11
_atom_site_aniso_U_22
_atom_site_aniso_U_33
_atom_site_aniso_U_23
_atom_site_aniso_U_13
_atom_site_aniso_U_12
Sn1 0.03530(8) 0.01255(7) 0.02039(7) 0.00072(4) 0.00432(4) -0.00323(4)
B1 0.0279(9) 0.0145(8) 0.0189(8) 0.0021(6) 0.0046(7) 0.0005(6)
B2 0.0237(8) 0.0148(8) 0.0197(8) 0.0013(6) 0.0052(6) -0.0003(6)
N1 0.0258(7) 0.0128(6) 0.0222(6) 0.0004(5) 0.0050(5) 0.0008(5)
N2 0.0257(7) 0.0177(6) 0.0196(6) -0.0022(5) 0.0060(5) 0.0004(5)
N3 0.0227(7) 0.0170(6) 0.0259(7) -0.0002(5) 0.0033(5) 0.0011(5)
N4 0.0217(6) 0.0168(6) 0.0230(6) 0.0006(5) 0.0045(5) 0.0000(5)
C1 0.0324(8) 0.0132(7) 0.0278(8) 0.0014(6) 0.0056(7) -0.0012(6)
C2 0.0323(8) 0.0151(7) 0.0281(8) -0.0024(6) 0.0041(7) 0.0011(6)
C3 0.0237(8) 0.0164(7) 0.0247(8) -0.0003(6) 0.0073(6) -0.0009(6)
C4 0.0284(8) 0.0204(8) 0.0236(8) 0.0018(6) 0.0057(6) -0.0010(6)
C5 0.0359(9) 0.0312(9) 0.0252(8) -0.0004(7) 0.0100(7) -0.0005(7)
C6 0.0292(9) 0.0380(10) 0.0394(10) -0.0047(8) 0.0131(8) 0.0005(7)
C7 0.0260(8) 0.0314(9) 0.0388(10) -0.0010(8) 0.0021(7) 0.0021(7)
C8 0.0256(8) 0.0200(8) 0.0287(8) 0.0003(6) 0.0029(6) -0.0015(6)
C9 0.0323(8) 0.0290(9) 0.0249(8) 0.0031(7) 0.0024(6) 0.0021(7)
C10 0.037(2) 0.0327(18) 0.040(2) -0.0041(16) 0.0004(16) -0.0022(14)
C101 0.027(3) 0.032(2) 0.049(3) 0.013(2) -0.002(2) -0.0110(19)
C11 0.053(2) 0.0215(17) 0.045(2) 0.0053(15) -0.0104(18) 0.0021(15)
C111 0.043(3) 0.032(3) 0.043(3) 0.013(2) -0.003(2) -0.005(2)
C12 0.0319(9) 0.0273(9) 0.0260(9) 0.0027(7) -0.0005(7) 0.0004(7)
C13 0.0696(16) 0.0421(12) 0.0410(12) 0.0119(10) -0.0094(11) 0.0125(11)
C14 0.0551(12) 0.0341(11) 0.0343(10) -0.0050(8) 0.0015(9) -0.0054(9)
C15 0.0283(8) 0.0184(7) 0.0232(8) -0.0018(6) 0.0056(6) 0.0033(6)
C16 0.0325(9) 0.0332(10) 0.0237(8) -0.0013(7) 0.0061(7) 0.0068(7)
C17 0.0430(11) 0.0456(12) 0.0236(9) 0.0014(8) 0.0117(8) 0.0076(9)
C18 0.0332(9) 0.0404(10) 0.0357(10) 0.0007(8) 0.0185(8) 0.0027(8)
C19 0.0281(9) 0.0270(9) 0.0351(9) -0.0014(7) 0.0071(7) -0.0003(7)
C20 0.0282(8) 0.0174(7) 0.0246(8) -0.0019(6) 0.0049(6) 0.0030(6)
C21 0.0349(10) 0.0587(13) 0.0257(9) -0.0054(9) 0.0006(7) 0.0100(9)
C22 0.0639(16) 0.0655(17) 0.0399(12) 0.0018(11) -0.0106(11) 0.0205(13)
C23 0.0524(14) 0.0562(15) 0.0500(13) -0.0071(11) -0.0115(11) -0.0033(11)
C24 0.0290(8) 0.0231(8) 0.0251(8) -0.0019(6) 0.0044(6) 0.0013(6)
C25 0.0364(10) 0.0363(10) 0.0292(9) -0.0017(8) -0.0002(7) 0.0064(8)
C26 0.0624(14) 0.0289(10) 0.0337(10) -0.0088(8) -0.0042(9) 0.0114(9)
C27 0.0298(8) 0.0160(7) 0.0298(8) -0.0030(6) 0.0049(6) 0.0016(6)
C28 0.0281(8) 0.0157(7) 0.0289(8) -0.0022(6) 0.0052(6) -0.0024(6)
C29 0.0228(8) 0.0169(7) 0.0324(8) -0.0005(6) -0.0003(6) 0.0025(6)
C30 0.0265(8) 0.0153(7) 0.0415(10) 0.0017(7) 0.0053(7) 0.0002(6)
C31 0.0264(9) 0.0196(8) 0.0628(13) -0.0008(8) 0.0045(8) -0.0005(7)
C32 0.0294(10) 0.0265(9) 0.0679(15) -0.0088(9) -0.0123(9) 0.0032(7)
C33 0.0406(11) 0.0314(10) 0.0445(11) -0.0079(8) -0.0142(9) 0.0108(8)
C34 0.0347(9) 0.0253(9) 0.0324(9) -0.0024(7) -0.0022(7) 0.0088(7)
C35 0.0342(9) 0.0245(9) 0.0399(10) 0.0043(7) 0.0146(8) 0.0004(7)
C36 0.0709(16) 0.0341(12) 0.0523(13) 0.0142(10) 0.0223(12) 0.0156(10)
C37 0.0489(12) 0.0320(10) 0.0518(12) 0.0055(9) 0.0245(10) 0.0044(9)
C38 0.0423(11) 0.0505(13) 0.0284(9) 0.0046(9) 0.0030(8) 0.0142(9)
C39 0.106(2) 0.0601(17) 0.0377(13) -0.0032(12) 0.0200(14) 0.0142(16)
C40 0.0510(13) 0.0515(14) 0.0539(14) 0.0026(11) 0.0081(11) -0.0074(11)
C41 0.0208(7) 0.0168(7) 0.0275(8) 0.0027(6) 0.0021(6) -0.0013(6)
C42 0.0262(8) 0.0215(8) 0.0347(9) 0.0032(7) 0.0095(7) -0.0019(6)
C43 0.0245(9) 0.0343(10) 0.0513(12) 0.0027(8) 0.0120(8) 0.0023(7)
C44 0.0239(9) 0.0350(10) 0.0647(14) 0.0064(9) -0.0055(9) 0.0018(7)
C45 0.0341(10) 0.0344(10) 0.0402(10) 0.0050(8) -0.0111(8) -0.0031(8)
C46 0.0298(8) 0.0237(8) 0.0282(8) 0.0016(6) 0.0006(7) -0.0028(7)
C47 0.0355(10) 0.0403(11) 0.0309(9) 0.0047(8) 0.0148(8) 0.0004(8)
C48 0.0837(19) 0.0633(17) 0.0372(12) -0.0067(11) 0.0211(12) 0.0168(14)
C49 0.0580(14) 0.0503(14) 0.0543(14) 0.0247(11) 0.0175(11) -0.0011(11)
C50 0.0424(10) 0.0357(10) 0.0216(8) -0.0021(7) 0.0027(7) -0.0046(8)
C51 0.0763(17) 0.0420(13) 0.0523(14) -0.0193(11) 0.0194(12) -0.0143(12)
C52 0.097(2) 0.0425(13) 0.0484(14) -0.0018(11) 0.0340(14) -0.0165(13)

loop_
_atom_type_symbol
_atom_type_scat_dispersion_real
_atom_type_scat_dispersion_imag
_atom_type_scat_Cromer_Mann_a1
_atom_type_scat_Cromer_Mann_b1
_atom_type_scat_Cromer_Mann_a2
_atom_type_scat_Cromer_Mann_b2
_atom_type_scat_Cromer_Mann_a3
_atom_type_scat_Cromer_Mann_b3
_atom_type_scat_Cromer_Mann_a4
_atom_type_scat_Cromer_Mann_b4
_atom_type_scat_Cromer_Mann_c
_atom_type_scat_source
C 0.0181 0.0091 2.3100 20.8439 1.0200 10.2075 1.5886 0.5687 0.8650 51.6512 0.2156 'International Tables Vol C 4.2.6.8 and 6.1.1.4'
H 0.0000 0.0000 0.4930 10.5109 0.3229 26.1257 0.1402 3.1424 0.0408 57.7998 0.0030 'International Tables Vol C 4.2.6.8 and 6.1.1.4'
B 0.0090 0.0039 2.0545 23.2185 1.3326 1.0210 1.0979 60.3498 0.7068 0.1403 -0.1932 'International Tables Vol C 4.2.6.8 and 6.1.1.4'
N 0.0311 0.0180 12.2126 0.0057 3.1322 9.8933 2.0125 28.9975 1.1663 0.5826 -11.5290 'International Tables Vol C 4.2.6.8 and 6.1.1.4'
Sn 0.0259 5.4591 19.1889 5.8303 19.1005 0.5031 4.4585 26.8909 2.4663 83.9572 4.7821 'International Tables Vol C 4.2.6.8 and 6.1.1.4'

loop_
_geom_angle_atom_site_label_1
_geom_angle_atom_site_label_2
_geom_angle_atom_site_label_3
_geom_angle
_geom_angle_publ_flag
B1 Sn1 B2 135.60(6) yes
B1 Sn1 H1 106.2(7) no
B2 Sn1 H1 104.8(7) no
B1 Sn1 H2 104.1(7) no
B2 Sn1 H2 107.6(7) no
H1 Sn1 H2 88.6(11) no
Sn1 B1 N1 131.29(12) yes
Sn1 B1 N2 123.41(12) yes
N1 B1 N2 103.88(13) yes
Sn1 B2 N3 122.04(12) yes
Sn1 B2 N4 132.89(12) yes
N3 B2 N4 103.69(13) yes
B1 N1 C1 108.49(13) yes
B1 N1 C3 132.82(13) yes
C1 N1 C3 118.50(13) yes
B1 N2 C2 109.12(13) yes
B1 N2 C15 129.78(13) yes
C2 N2 C15 120.89(13) yes
B2 N3 C27 109.27(13) yes
B2 N3 C29 129.34(13) yes
C27 N3 C29 121.30(13) yes
B2 N4 C28 108.77(13) yes
B2 N4 C41 132.94(14) yes
C28 N4 C41 118.28(13) yes
N1 C1 C2 109.55(14) yes
N1 C1 H11 123.1 no
C2 C1 H11 127.3 no
N2 C2 C1 108.95(14) yes
N2 C2 H21 123.6 no
C1 C2 H21 127.5 no
N1 C3 C4 118.30(15) yes
N1 C3 C8 119.70(15) yes
C4 C3 C8 121.86(15) yes
C3 C4 C5 118.18(16) yes
C3 C4 C9 121.42(15) yes
C5 C4 C9 120.40(15) yes
C4 C5 C6 121.11(17) yes
C4 C5 H51 118.0 no
C6 C5 H51 120.9 no
C5 C6 C7 120.00(18) yes
C5 C6 H61 119.4 no
C7 C6 H61 120.6 no
C6 C7 C8 121.39(17) yes
C6 C7 H71 120.4 no
C8 C7 H71 118.2 no
C3 C8 C7 117.42(16) yes
C3 C8 C12 121.66(16) yes
C7 C8 C12 120.84(16) yes
C4 C9 C10 110.7(2) yes
C4 C9 C11 114.1(2) yes
C10 C9 C11 109.8(3) yes
C4 C9 H91 108.0 no
C10 C9 H91 125.8 no
C11 C9 H91 86.4 no
C4 C9 H92 107.1 no
C10 C9 H92 106.1 no
C11 C9 H92 108.7 no
C4 C9 C101 111.4(3) yes
C4 C9 C111 109.8(3) yes
C101 C9 C111 110.4(4) yes
C4 C9 H91 108.0 no
C101 C9 H91 106.2 no
C111 C9 H91 111.0 no
C4 C9 H92 107.1 no
C101 C9 H92 84.0 no
C111 C9 H92 131.1 no
C9 C10 H101 109.5 no
C9 C10 H102 109.6 no
H101 C10 H102 109.5 no
C9 C10 H103 109.3 no
H101 C10 H103 109.5 no
H102 C10 H103 109.5 no
C9 C101 H1011 110.1 no
C9 C101 H1012 109.0 no
H1011 C101 H1012 109.5 no
C9 C101 H1013 109.3 no
H1011 C101 H1013 109.5 no
H1012 C101 H1013 109.5 no
C9 C11 H111 109.6 no
C9 C11 H112 109.2 no
H111 C11 H112 109.5 no
C9 C11 H113 109.6 no
H111 C11 H113 109.5 no
H112 C11 H113 109.5 no
C9 C111 H1111 110.1 no
C9 C111 H1112 108.7 no
H1111 C111 H1112 109.5 no
C9 C111 H1113 109.6 no
H1111 C111 H1113 109.5 no
H1112 C111 H1113 109.5 no
C8 C12 C13 113.71(17) yes
C8 C12 C14 109.74(15) yes
C13 C12 C14 109.83(17) yes
C8 C12 H121 106.6 no
C13 C12 H121 110.6 no
C14 C12 H121 106.0 no
C12 C13 H131 109.7 no
C12 C13 H132 110.1 no
H131 C13 H132 109.9 no
C12 C13 H133 110.0 no
H131 C13 H133 109.0 no
H132 C13 H133 108.1 no
C12 C14 H141 109.6 no
C12 C14 H142 108.4 no
H141 C14 H142 109.4 no
C12 C14 H143 109.5 no
H141 C14 H143 109.4 no
H142 C14 H143 110.6 no
N2 C15 C16 118.85(15) yes
N2 C15 C20 119.38(14) yes
C16 C15 C20 121.77(16) yes
C15 C16 C17 117.64(17) yes
C15 C16 C21 121.39(16) yes
C17 C16 C21 120.92(17) yes
C16 C17 C18 121.51(18) yes
C16 C17 H171 118.9 no
C18 C17 H171 119.6 no
C17 C18 C19 119.96(17) yes
C17 C18 H181 120.1 no
C19 C18 H181 119.9 no
C18 C19 C20 121.13(17) yes
C18 C19 H191 119.9 no
C20 C19 H191 119.0 no
C15 C20 C19 117.90(16) yes
C15 C20 C24 120.50(15) yes
C19 C20 C24 121.60(16) yes
C16 C21 C22 112.2(2) yes
C16 C21 C23 110.69(17) yes
C22 C21 C23 111.04(19) yes
C16 C21 H211 107.1 no
C22 C21 H211 107.4 no
C23 C21 H211 108.2 no
C21 C22 H221 110.6 no
C21 C22 H222 108.3 no
H221 C22 H222 108.8 no
C21 C22 H223 110.4 no
H221 C22 H223 110.2 no
H222 C22 H223 108.4 no
C21 C23 H231 108.4 no
C21 C23 H232 107.5 no
H231 C23 H232 111.6 no
C21 C23 H233 107.8 no
H231 C23 H233 110.6 no
H232 C23 H233 110.7 no
C20 C24 C25 112.91(14) yes
C20 C24 C26 111.39(15) yes
C25 C24 C26 110.03(16) yes
C20 C24 H241 108.2 no
C25 C24 H241 107.7 no
C26 C24 H241 106.3 no
C24 C25 H251 109.0 no
C24 C25 H252 111.0 no
H251 C25 H252 109.2 no
C24 C25 H253 110.2 no
H251 C25 H253 109.0 no
H252 C25 H253 108.3 no
C24 C26 H261 111.1 no
C24 C26 H262 110.3 no
H261 C26 H262 110.8 no
C24 C26 H263 107.4 no
H261 C26 H263 108.5 no
H262 C26 H263 108.7 no
N3 C27 C28 108.92(14) yes
N3 C27 H271 123.9 no
C28 C27 H271 127.1 no
N4 C28 C27 109.35(14) yes
N4 C28 H281 124.0 no
C27 C28 H281 126.6 no
N3 C29 C30 118.29(15) yes
N3 C29 C34 118.85(16) yes
C30 C29 C34 122.87(16) yes
C29 C30 C31 117.08(18) yes
C29 C30 C35 121.67(16) yes
C31 C30 C35 121.24(17) yes
C30 C31 C32 120.83(19) yes
C30 C31 H311 120.1 no
C32 C31 H311 119.1 no
C31 C32 C33 120.71(18) yes
C31 C32 H321 119.5 no
C33 C32 H321 119.7 no
C32 C33 C34 120.9(2) yes
C32 C33 H331 119.7 no
C34 C33 H331 119.4 no
C33 C34 C29 117.50(19) yes
C33 C34 C38 120.43(18) yes
C29 C34 C38 122.02(17) yes
C30 C35 C36 111.09(17) yes
C30 C35 C37 113.36(17) yes
C36 C35 C37 110.28(17) yes
C30 C35 H351 107.7 no
C36 C35 H351 106.8 no
C37 C35 H351 107.2 no
C35 C36 H361 110.3 no
C35 C36 H362 107.7 no
H361 C36 H362 108.8 no
C35 C36 H363 107.7 no
H361 C36 H363 111.8 no
H362 C36 H363 110.4 no
C35 C37 H371 109.8 no
C35 C37 H372 109.3 no
H371 C37 H372 108.1 no
C35 C37 H373 111.2 no
H371 C37 H373 109.5 no
H372 C37 H373 108.8 no
C34 C38 C39 113.2(2) yes
C34 C38 C40 109.69(18) yes
C39 C38 C40 110.7(2) yes
C34 C38 H381 107.0 no
C39 C38 H381 108.5 no
C40 C38 H381 107.5 no
C38 C39 H391 109.4 no
C38 C39 H392 107.0 no
H391 C39 H392 109.9 no
C38 C39 H393 109.7 no
H391 C39 H393 111.0 no
H392 C39 H393 109.8 no
C38 C40 H401 109.5 no
C38 C40 H402 107.9 no
H401 C40 H402 111.9 no
C38 C40 H403 108.1 no
H401 C40 H403 110.4 no
H402 C40 H403 108.9 no
N4 C41 C42 119.52(15) yes
N4 C41 C46 118.04(15) yes
C42 C41 C46 122.31(16) yes
C41 C42 C43 117.51(17) yes
C41 C42 C47 122.15(16) yes
C43 C42 C47 120.26(17) yes
C42 C43 C44 121.13(18) yes
C42 C43 H431 119.3 no
C44 C43 H431 119.6 no
C43 C44 C45 120.32(18) yes
C43 C44 H441 119.6 no
C45 C44 H441 120.1 no
C44 C45 C46 121.03(19) yes
C44 C45 H451 119.4 no
C46 C45 H451 119.6 no
C41 C46 C45 117.70(17) yes
C41 C46 C50 122.51(16) yes
C45 C46 C50 119.79(17) yes
C42 C47 C48 112.50(18) yes
C42 C47 C49 109.98(18) yes
C48 C47 C49 111.0(2) yes
C42 C47 H471 107.0 no
C48 C47 H471 109.2 no
C49 C47 H471 106.9 no
C47 C48 H481 109.5 no
C47 C48 H482 108.3 no
H481 C48 H482 111.3 no
C47 C48 H483 109.2 no
H481 C48 H483 108.4 no
H482 C48 H483 110.0 no
C47 C49 H491 109.1 no
C47 C49 H492 110.7 no
H491 C49 H492 109.9 no
C47 C49 H493 108.5 no
H491 C49 H493 108.1 no
H492 C49 H493 110.5 no
C46 C50 C51 112.33(17) yes
C46 C50 C52 110.54(18) yes
C51 C50 C52 110.32(18) yes
C46 C50 H501 107.8 no
C51 C50 H501 107.6 no
C52 C50 H501 108.0 no
C50 C51 H511 108.6 no
C50 C51 H512 109.1 no
H511 C51 H512 109.5 no
C50 C51 H513 110.3 no
H511 C51 H513 109.4 no
H512 C51 H513 109.9 no
C50 C52 H521 109.3 no
C50 C52 H522 109.3 no
H521 C52 H522 108.9 no
C50 C52 H523 108.9 no
H521 C52 H523 110.4 no
H522 C52 H523 109.9 no

loop_
_geom_bond_atom_site_label_1
_geom_bond_atom_site_label_2
_geom_bond_distance
_geom_bond_publ_flag
Sn1 B1 2.2418(18) yes
Sn1 B2 2.2461(17) yes
Sn1 H1 1.724(9) no
Sn1 H2 1.719(9) no
B1 N1 1.434(2) yes
B1 N2 1.438(2) yes
B2 N3 1.435(2) yes
B2 N4 1.437(2) yes
N1 C1 1.406(2) yes
N1 C3 1.433(2) yes
N2 C2 1.398(2) yes
N2 C15 1.434(2) yes
N3 C27 1.398(2) yes
N3 C29 1.438(2) yes
N4 C28 1.402(2) yes
N4 C41 1.436(2) yes
C1 C2 1.336(2) yes
C1 H11 0.941 no
C2 H21 0.955 no
C3 C4 1.403(2) yes
C3 C8 1.404(2) yes
C4 C5 1.391(2) yes
C4 C9 1.521(2) yes
C5 C6 1.380(3) yes
C5 H51 0.958 no
C6 C7 1.381(3) yes
C6 H61 0.951 no
C7 C8 1.400(3) yes
C7 H71 0.946 no
C8 C12 1.515(3) yes
C9 C10 1.542(3) yes
C9 C11 1.515(3) yes
C9 H91 0.950 no
C9 H92 0.950 no
C9 C101 1.515(4) yes
C9 C111 1.548(4) yes
C9 H91 0.950 no
C9 H92 0.950 no
C10 H101 0.950 no
C10 H102 0.950 no
C10 H103 0.950 no
C101 H1011 0.950 no
C101 H1012 0.950 no
C101 H1013 0.950 no
C11 H111 0.950 no
C11 H112 0.950 no
C11 H113 0.950 no
C111 H1111 0.950 no
C111 H1112 0.950 no
C111 H1113 0.950 no
C12 C13 1.522(3) yes
C12 C14 1.532(3) yes
C12 H121 0.980 no
C13 H131 0.978 no
C13 H132 0.983 no
C13 H133 0.964 no
C14 H141 0.967 no
C14 H142 0.977 no
C14 H143 0.972 no
C15 C16 1.408(2) yes
C15 C20 1.408(2) yes
C16 C17 1.390(3) yes
C16 C21 1.520(3) yes
C17 C18 1.383(3) yes
C17 H171 0.944 no
C18 C19 1.386(3) yes
C18 H181 0.943 no
C19 C20 1.390(2) yes
C19 H191 0.956 no
C20 C24 1.521(2) yes
C21 C22 1.533(3) yes
C21 C23 1.523(3) yes
C21 H211 0.991 no
C22 H221 0.972 no
C22 H222 0.972 no
C22 H223 0.963 no
C23 H231 0.968 no
C23 H232 0.979 no
C23 H233 0.972 no
C24 C25 1.525(2) yes
C24 C26 1.530(2) yes
C24 H241 0.976 no
C25 H251 0.971 no
C25 H252 0.980 no
C25 H253 0.969 no
C26 H261 0.970 no
C26 H262 0.982 no
C26 H263 0.972 no
C27 C28 1.341(2) yes
C27 H271 0.951 no
C28 H281 0.958 no
C29 C30 1.402(2) yes
C29 C34 1.396(3) yes
C30 C31 1.406(3) yes
C30 C35 1.513(3) yes
C31 C32 1.379(3) yes
C31 H311 0.946 no
C32 C33 1.379(3) yes
C32 H321 0.960 no
C33 C34 1.399(3) yes
C33 H331 0.951 no
C34 C38 1.521(3) yes
C35 C36 1.533(3) yes
C35 C37 1.536(3) yes
C35 H351 0.995 no
C36 H361 0.963 no
C36 H362 0.963 no
C36 H363 0.964 no
C37 H371 0.971 no
C37 H372 0.976 no
C37 H373 0.987 no
C38 C39 1.529(3) yes
C38 C40 1.525(3) yes
C38 H381 0.984 no
C39 H391 0.975 no
C39 H392 0.982 no
C39 H393 0.973 no
C40 H401 0.955 no
C40 H402 0.967 no
C40 H403 0.978 no
C41 C42 1.399(2) yes
C41 C46 1.401(2) yes
C42 C43 1.403(3) yes
C42 C47 1.514(3) yes
C43 C44 1.375(3) yes
C43 H431 0.937 no
C44 C45 1.382(3) yes
C44 H441 0.957 no
C45 C46 1.397(3) yes
C45 H451 0.948 no
C46 C50 1.517(3) yes
C47 C48 1.523(3) yes
C47 C49 1.533(3) yes
C47 H471 1.003 no
C48 H481 0.965 no
C48 H482 0.985 no
C48 H483 0.973 no
C49 H491 0.969 no
C49 H492 0.969 no
C49 H493 0.975 no
C50 C51 1.518(3) yes
C50 C52 1.530(3) yes
C50 H501 0.983 no
C51 H511 0.977 no
C51 H512 0.973 no
C51 H513 0.975 no
C52 H521 0.968 no
C52 H522 0.960 no
C52 H523 0.974 no
